data_7056839
loop_
_publ_author_name
'Kachwal, Vishal'
'Alam, Parvej'
'Yadav, Hare Ram'
'Pasha, Sheik Saleem'
'Roy Choudhury, Angshuman'
'Laskar, Inamur Rahaman'

_publ_section_title
;
 Simple ratiometric push--pull with an &#x2018;aggregation induced
 enhanced emission&#x2019; active pyrene derivative: a multifunctional and
 highly sensitive fluorescent sensor
;
_journal_issue 2
_journal_name_full 'New Journal of Chemistry'
_journal_page_first 1133
_journal_paper_doi 10.1039/C7NJ03964F
_journal_volume 42
_journal_year 2018
_chemical_formula_moiety 'C21 H13 N'
_chemical_formula_sum 'C21 H13 N'
_chemical_formula_weight 279.32
_space_group_crystal_system monoclinic
_space_group_IT_number 14
_space_group_name_Hall '-P 2ybc'
_space_group_name_H-M_alt 'P 1 21/c 1'
_symmetry_space_group_name_Hall '-P 2ybc'
_symmetry_space_group_name_H-M 'P 1 21/c 1'
_atom_sites_solution_hydrogens geom
_atom_sites_solution_primary direct
_audit_creation_date 2016-07-25
_audit_creation_method
;
Olex2 1.2
(compiled 2016.02.19 svn.r3266 for OlexSys, GUI svn.r5155)
;
_audit_update_record
;
2016-07-25 deposited with the CCDC.
2017-10-27 downloaded from the CCDC.
;
_cell_angle_alpha 90
_cell_angle_beta 91.078(7)
_cell_angle_gamma 90
_cell_formula_units_Z 4
_cell_length_a 3.9167(5)
_cell_length_b 12.712(2)
_cell_length_c 27.168(4)
_cell_measurement_reflns_used 1364
_cell_measurement_temperature 293
_cell_measurement_theta_max 26.9
_cell_measurement_theta_min 3.2
_cell_volume 1352.4(3)
_computing_cell_refinement
;
CrystalClear-SM Expert 2.0 r15 (Rigaku, 2011)
;
_computing_data_collection
;
CrystalClear-SM Expert 2.0 r15 (Rigaku, 2011)
;
_computing_data_reduction
;
CrystalClear-SM Expert 2.0 r15 (Rigaku, 2011)
;
_computing_molecular_graphics 'Olex2 (Dolomanov et al., 2009)'
_computing_publication_material 'Olex2 (Dolomanov et al., 2009)'
_computing_structure_refinement 'ShelXL (Sheldrick, 2015)'
_computing_structure_solution 'ShelXT (Sheldrick, 2015)'
_diffrn_ambient_temperature 293
_diffrn_detector CCD
_diffrn_detector_area_resol_mean 13.6612
_diffrn_measured_fraction_theta_full 0.995
_diffrn_measured_fraction_theta_max 0.993
_diffrn_measurement_details
;
scan:
    Number of images: 600
               Slice: -69.0000 - 111.0000
         Image width: 0.3000
            Exp time: 20.0000
       Rotation axis: Omega
               Omega: 0.0000
                 Chi: 54.0000
                 Phi: 0.0000
                 XTD: 49.8600
              2theta: 29.8900
scan:
    Number of images: 600
               Slice: -69.0000 - 111.0000
         Image width: 0.3000
            Exp time: 20.0000
       Rotation axis: Omega
               Omega: 0.0000
                 Chi: 54.0000
                 Phi: 90.0000
                 XTD: 49.8600
              2theta: 29.8900
scan:
    Number of images: 600
               Slice: -69.0000 - 111.0000
         Image width: 0.3000
            Exp time: 20.0000
       Rotation axis: Omega
               Omega: 0.0000
                 Chi: 54.0000
                 Phi: 180.0000
                 XTD: 49.8600
              2theta: 29.8900
;
_diffrn_measurement_device
;
XtaLABmini: Fixed Chi 2 circle
;
_diffrn_measurement_device_type
;
Rigaku Mercury375R (2x2 bin mode)
;
_diffrn_measurement_method 'profile data from \w-scans'
_diffrn_measurement_specimen_support Fiber
_diffrn_orient_matrix_type d*Trek
_diffrn_orient_matrix_UB_11 -0.197070
_diffrn_orient_matrix_UB_12 0.156264
_diffrn_orient_matrix_UB_13 -0.044214
_diffrn_orient_matrix_UB_21 -0.048641
_diffrn_orient_matrix_UB_22 -0.051789
_diffrn_orient_matrix_UB_23 0.033765
_diffrn_orient_matrix_UB_31 0.004938
_diffrn_orient_matrix_UB_32 0.016557
_diffrn_orient_matrix_UB_33 0.032508
_diffrn_radiation_monochromator 'Graphite Monochromator'
_diffrn_radiation_type MoK\a
_diffrn_radiation_wavelength 0.71075
_diffrn_reflns_av_R_equivalents 0.0491
_diffrn_reflns_av_unetI/netI 0.0376
_diffrn_reflns_Laue_measured_fraction_full 0.995
_diffrn_reflns_Laue_measured_fraction_max 0.993
_diffrn_reflns_limit_h_max 5
_diffrn_reflns_limit_h_min -5
_diffrn_reflns_limit_k_max 16
_diffrn_reflns_limit_k_min -16
_diffrn_reflns_limit_l_max 34
_diffrn_reflns_limit_l_min -35
_diffrn_reflns_number 13657
_diffrn_reflns_point_group_measured_fraction_full 0.995
_diffrn_reflns_point_group_measured_fraction_max 0.993
_diffrn_reflns_theta_full 25.242
_diffrn_reflns_theta_max 27.480
_diffrn_reflns_theta_min 3.000
_diffrn_source 'Sealed Tube'
_diffrn_source_current 12.0
_diffrn_source_power 0.6
_diffrn_source_voltage 50.0
_exptl_absorpt_coefficient_mu 0.080
_exptl_absorpt_correction_T_max 1.000
_exptl_absorpt_correction_T_min 0.896
_exptl_absorpt_correction_type multi-scan
_exptl_absorpt_process_details 'Blessings, 1995'
_exptl_crystal_colour Colorless
_exptl_crystal_density_diffrn 1.372
_exptl_crystal_description Prism
_exptl_crystal_F_000 584
_exptl_crystal_size_max 0.2
_exptl_crystal_size_mid 0.1
_exptl_crystal_size_min 0.05
_refine_diff_density_max 0.261
_refine_diff_density_min -0.251
_refine_diff_density_rms 0.046
_refine_ls_extinction_method none
_refine_ls_goodness_of_fit_ref 1.105
_refine_ls_hydrogen_treatment constr
_refine_ls_matrix_type full
_refine_ls_number_parameters 199
_refine_ls_number_reflns 3076
_refine_ls_number_restraints 0
_refine_ls_restrained_S_all 1.105
_refine_ls_R_factor_all 0.1185
_refine_ls_R_factor_gt 0.0722
_refine_ls_shift/su_max 0.000
_refine_ls_shift/su_mean 0.000
_refine_ls_structure_factor_coef Fsqd
_refine_ls_weighting_details 'w=1/[\s^2^(Fo^2^)+(0.0870P)^2^+0.2407P] where P=(Fo^2^+2Fc^2^)/3'
_refine_ls_weighting_scheme calc
_refine_ls_wR_factor_gt 0.1687
_refine_ls_wR_factor_ref 0.1985
_reflns_Friedel_coverage 0.000
_reflns_number_gt 1922
_reflns_number_total 3076
_reflns_threshold_expression 'I > 2\s(I)'
_cod_data_source_file c7nj03964f2.cif
_cod_data_source_block s-lpy_rt
_cod_depositor_comments 'Adding full bibliography for 7056839.cif.'
_cod_original_cell_volume 1352.5(3)
_cod_database_code 7056839
_shelxl_version_number 2014/6
_shelx_space_group_comment
;
The symmetry employed for this shelxl refinement is uniquely defined
by the following loop, which should always be used as a source of
symmetry information in preference to the above space-group names.
They are only intended as comments.
;
_olex2_refinement_description
;
1. Fixed Uiso
 At 1.2 times of:
  All C(H) groups
2.a Aromatic/amide H refined with riding coordinates:
 C18(H18), C10(H10), C9(H9), C3(H3), C8(H8), C2(H2), C21(H21), C6(H6), C5(H5),
 C4(H4), C19(H19), C20(H20), C7(H7)
;
_olex2_submission_special_instructions 'No special instructions were received'

loop_
_space_group_symop_operation_xyz
'x, y, z'
'-x, y+1/2, -z+1/2'
'-x, -y, -z'
'x, -y-1/2, z-1/2'

loop_
_atom_site_label
_atom_site_type_symbol
_atom_site_fract_x
_atom_site_fract_y
_atom_site_fract_z
_atom_site_U_iso_or_equiv
_atom_site_adp_type
_atom_site_occupancy
_atom_site_site_symmetry_order
_atom_site_calc_flag
_atom_site_refinement_flags_posn
N1 N 0.3720(6) 0.50505(18) 0.64432(8) 0.0624(6) Uani 1 1 d .
C18 C 0.1163(6) 0.51951(19) 0.56440(9) 0.0467(6) Uani 1 1 d .
H18 H 0.0509 0.4886 0.5346 0.056 Uiso 1 1 calc R
C11 C 0.3057(6) 0.26870(17) 0.62612(8) 0.0426(5) Uani 1 1 d .
C15 C 0.3976(5) 0.08366(18) 0.65120(8) 0.0433(6) Uani 1 1 d .
C12 C 0.4180(6) 0.16484(18) 0.61512(8) 0.0427(6) Uani 1 1 d .
C16 C 0.2568(6) 0.10469(18) 0.69771(9) 0.0449(6) Uani 1 1 d .
C13 C 0.5578(6) 0.1417(2) 0.56860(9) 0.0485(6) Uani 1 1 d .
C1 C 0.3477(6) 0.34845(18) 0.59077(9) 0.0463(6) Uani 1 1 d .
C17 C 0.2703(6) 0.46125(19) 0.60046(9) 0.0490(6) Uani 1 1 d .
C10 C 0.1512(6) 0.28555(19) 0.67295(9) 0.0491(6) Uani 1 1 d .
H10 H 0.0645 0.3517 0.6803 0.059 Uiso 1 1 calc R
C9 C 0.1285(6) 0.20784(19) 0.70648(9) 0.0486(6) Uani 1 1 d .
H9 H 0.0258 0.2220 0.7363 0.058 Uiso 1 1 calc R
C14 C 0.5227(6) -0.01922(19) 0.64101(10) 0.0503(6) Uani 1 1 d .
C3 C 0.5775(7) 0.2214(2) 0.53413(9) 0.0579(7) Uani 1 1 d .
H3 H 0.6600 0.2064 0.5030 0.070 Uiso 1 1 calc R
C8 C 0.2464(7) 0.02483(19) 0.73292(10) 0.0533(6) Uani 1 1 d .
H8 H 0.1505 0.0380 0.7634 0.064 Uiso 1 1 calc R
C2 C 0.4770(7) 0.3226(2) 0.54499(10) 0.0556(7) Uani 1 1 d .
H2 H 0.4961 0.3747 0.5212 0.067 Uiso 1 1 calc R
C21 C 0.3114(7) 0.6094(2) 0.65128(10) 0.0588(7) Uani 1 1 d .
H21 H 0.3779 0.6404 0.6810 0.071 Uiso 1 1 calc R
C6 C 0.5116(7) -0.0952(2) 0.67784(11) 0.0590(7) Uani 1 1 d .
H6 H 0.5969 -0.1621 0.6718 0.071 Uiso 1 1 calc R
C5 C 0.6587(7) -0.0385(2) 0.59368(11) 0.0598(7) Uani 1 1 d .
H5 H 0.7391 -0.1054 0.5864 0.072 Uiso 1 1 calc R
C4 C 0.6748(7) 0.0364(2) 0.55923(11) 0.0609(7) Uani 1 1 d .
H4 H 0.7633 0.0201 0.5286 0.073 Uiso 1 1 calc R
C19 C 0.0598(7) 0.6226(2) 0.57241(10) 0.0628(8) Uani 1 1 d .
H19 H -0.0466 0.6625 0.5479 0.075 Uiso 1 1 calc R
C20 C 0.1550(7) 0.6700(2) 0.61575(11) 0.0620(7) Uani 1 1 d .
H20 H 0.1149 0.7412 0.6209 0.074 Uiso 1 1 calc R
C7 C 0.3770(7) -0.0731(2) 0.72291(11) 0.0613(7) Uani 1 1 d .
H7 H 0.3740 -0.1250 0.7470 0.074 Uiso 1 1 calc R

loop_
_atom_site_aniso_label
_atom_site_aniso_U_11
_atom_site_aniso_U_22
_atom_site_aniso_U_33
_atom_site_aniso_U_23
_atom_site_aniso_U_13
_atom_site_aniso_U_12
N1 0.0661(15) 0.0602(14) 0.0608(15) -0.0011(11) -0.0028(11) -0.0062(11)
C18 0.0502(14) 0.0516(14) 0.0381(13) 0.0062(10) -0.0039(10) -0.0033(11)
C11 0.0407(12) 0.0475(13) 0.0395(12) -0.0035(10) -0.0005(10) -0.0036(10)
C15 0.0356(12) 0.0486(13) 0.0455(13) -0.0063(11) -0.0067(10) -0.0033(9)
C12 0.0370(12) 0.0480(13) 0.0430(13) -0.0072(10) -0.0044(10) -0.0029(9)
C16 0.0433(13) 0.0443(13) 0.0468(13) -0.0026(11) -0.0041(10) -0.0053(10)
C13 0.0425(13) 0.0573(15) 0.0456(14) -0.0108(11) -0.0002(11) -0.0023(11)
C1 0.0440(13) 0.0507(14) 0.0441(13) -0.0015(11) -0.0003(11) -0.0039(10)
C17 0.0459(14) 0.0533(14) 0.0477(15) 0.0032(11) 0.0005(11) -0.0069(11)
C10 0.0533(14) 0.0449(13) 0.0494(14) -0.0052(11) 0.0049(11) 0.0010(10)
C9 0.0534(14) 0.0506(14) 0.0419(13) -0.0052(11) 0.0085(11) -0.0038(11)
C14 0.0423(13) 0.0479(14) 0.0603(16) -0.0127(12) -0.0073(11) -0.0005(10)
C3 0.0548(16) 0.0766(19) 0.0426(14) -0.0090(13) 0.0080(12) -0.0046(13)
C8 0.0526(15) 0.0539(15) 0.0532(15) 0.0045(12) -0.0022(12) -0.0058(11)
C2 0.0582(16) 0.0599(16) 0.0487(15) 0.0024(12) 0.0022(12) -0.0075(12)
C21 0.0636(17) 0.0561(16) 0.0568(16) -0.0046(13) 0.0019(13) -0.0037(13)
C6 0.0544(15) 0.0417(13) 0.080(2) 0.0001(13) -0.0097(14) 0.0018(11)
C5 0.0522(15) 0.0559(16) 0.0711(19) -0.0207(14) -0.0030(14) 0.0081(12)
C4 0.0511(16) 0.0730(19) 0.0587(17) -0.0211(15) 0.0032(13) 0.0037(13)
C19 0.0567(16) 0.0685(19) 0.0630(18) 0.0212(14) -0.0058(14) -0.0021(13)
C20 0.0597(17) 0.0494(15) 0.0770(19) 0.0058(14) 0.0049(14) 0.0034(12)
C7 0.0590(16) 0.0535(16) 0.0712(19) 0.0108(14) -0.0077(14) -0.0067(12)

loop_
_atom_type_symbol
_atom_type_description
_atom_type_scat_dispersion_real
_atom_type_scat_dispersion_imag
_atom_type_scat_source
C C 0.0033 0.0016 'International Tables Vol C Tables 4.2.6.8 and 6.1.1.4'
H H 0.0000 0.0000 'International Tables Vol C Tables 4.2.6.8 and 6.1.1.4'
N N 0.0061 0.0033 'International Tables Vol C Tables 4.2.6.8 and 6.1.1.4'

loop_
_geom_angle_atom_site_label_1
_geom_angle_atom_site_label_2
_geom_angle_atom_site_label_3
_geom_angle
C21 N1 C17 118.0(2)
C17 C18 H18 120.5
C19 C18 H18 120.5
C19 C18 C17 119.0(2)
C12 C11 C10 117.5(2)
C1 C11 C12 118.9(2)
C1 C11 C10 123.6(2)
C16 C15 C12 120.3(2)
C16 C15 C14 119.2(2)
C14 C15 C12 120.4(2)
C11 C12 C15 120.3(2)
C13 C12 C11 120.3(2)
C13 C12 C15 119.4(2)
C15 C16 C9 117.9(2)
C8 C16 C15 119.5(2)
C8 C16 C9 122.6(2)
C12 C13 C4 118.7(2)
C3 C13 C12 118.7(2)
C3 C13 C4 122.7(2)
C11 C1 C17 123.1(2)
C2 C1 C11 119.3(2)
C2 C1 C17 117.6(2)
N1 C17 C1 119.3(2)
C18 C17 N1 121.6(2)
C18 C17 C1 119.1(2)
C11 C10 H10 119.2
C9 C10 C11 121.6(2)
C9 C10 H10 119.2
C16 C9 H9 118.9
C10 C9 C16 122.2(2)
C10 C9 H9 118.9
C6 C14 C15 118.8(2)
C6 C14 C5 123.2(2)
C5 C14 C15 118.0(2)
C13 C3 H3 119.4
C2 C3 C13 121.2(2)
C2 C3 H3 119.4
C16 C8 H8 119.8
C7 C8 C16 120.5(3)
C7 C8 H8 119.8
C1 C2 H2 119.3
C3 C2 C1 121.5(2)
C3 C2 H2 119.3
N1 C21 H21 119.1
N1 C21 C20 121.8(3)
C20 C21 H21 119.1
C14 C6 H6 119.4
C7 C6 C14 121.2(2)
C7 C6 H6 119.4
C14 C5 H5 118.9
C4 C5 C14 122.2(2)
C4 C5 H5 118.9
C13 C4 H4 119.4
C5 C4 C13 121.3(3)
C5 C4 H4 119.4
C18 C19 H19 119.2
C18 C19 C20 121.7(2)
C20 C19 H19 119.2
C21 C20 H20 121.0
C19 C20 C21 118.0(3)
C19 C20 H20 121.0
C8 C7 H7 119.6
C6 C7 C8 120.9(2)
C6 C7 H7 119.6

loop_
_geom_bond_atom_site_label_1
_geom_bond_atom_site_label_2
_geom_bond_distance
N1 C17 1.368(3)
N1 C21 1.361(3)
C18 H18 0.9300
C18 C17 1.360(3)
C18 C19 1.347(4)
C11 C12 1.425(3)
C11 C1 1.408(3)
C11 C10 1.435(3)
C15 C12 1.427(3)
C15 C16 1.414(3)
C15 C14 1.426(3)
C12 C13 1.418(3)
C16 C9 1.426(3)
C16 C8 1.396(3)
C13 C3 1.382(3)
C13 C4 1.439(4)
C1 C17 1.490(3)
C1 C2 1.391(4)
C10 H10 0.9300
C10 C9 1.348(3)
C9 H9 0.9300
C14 C6 1.392(4)
C14 C5 1.422(4)
C3 H3 0.9300
C3 C2 1.379(4)
C8 H8 0.9300
C8 C7 1.375(4)
C2 H2 0.9300
C21 H21 0.9300
C21 C20 1.371(4)
C6 H6 0.9300
C6 C7 1.371(4)
C5 H5 0.9300
C5 C4 1.337(4)
C4 H4 0.9300
C19 H19 0.9300
C19 C20 1.369(4)
C20 H20 0.9300
C7 H7 0.9300

loop_
_geom_torsion_atom_site_label_1
_geom_torsion_atom_site_label_2
_geom_torsion_atom_site_label_3
_geom_torsion_atom_site_label_4
_geom_torsion
N1 C21 C20 C19 0.0(4)
C18 C19 C20 C21 0.0(4)
C11 C12 C13 C3 -1.0(3)
C11 C12 C13 C4 178.8(2)
C11 C1 C17 N1 43.3(3)
C11 C1 C17 C18 -140.1(2)
C11 C1 C2 C3 -2.6(4)
C11 C10 C9 C16 0.2(4)
C15 C12 C13 C3 -179.7(2)
C15 C12 C13 C4 0.1(3)
C15 C16 C9 C10 -2.9(4)
C15 C16 C8 C7 1.1(4)
C15 C14 C6 C7 1.3(4)
C15 C14 C5 C4 0.6(4)
C12 C11 C1 C17 -173.9(2)
C12 C11 C1 C2 4.1(3)
C12 C11 C10 C9 3.4(3)
C12 C15 C16 C9 1.8(3)
C12 C15 C16 C8 -178.5(2)
C12 C15 C14 C6 177.3(2)
C12 C15 C14 C5 -1.6(3)
C12 C13 C3 C2 2.6(4)
C12 C13 C4 C5 -1.1(4)
C16 C15 C12 C11 1.8(3)
C16 C15 C12 C13 -179.5(2)
C16 C15 C14 C6 -1.9(3)
C16 C15 C14 C5 179.2(2)
C16 C8 C7 C6 -1.7(4)
C13 C3 C2 C1 -0.9(4)
C1 C11 C12 C15 176.3(2)
C1 C11 C12 C13 -2.3(3)
C1 C11 C10 C9 -177.3(2)
C17 N1 C21 C20 -0.3(4)
C17 C18 C19 C20 0.3(4)
C17 C1 C2 C3 175.5(2)
C10 C11 C12 C15 -4.4(3)
C10 C11 C12 C13 177.0(2)
C10 C11 C1 C17 6.8(4)
C10 C11 C1 C2 -175.2(2)
C9 C16 C8 C7 -179.3(2)
C14 C15 C12 C11 -177.4(2)
C14 C15 C12 C13 1.3(3)
C14 C15 C16 C9 -178.9(2)
C14 C15 C16 C8 0.7(3)
C14 C6 C7 C8 0.5(4)
C14 C5 C4 C13 0.7(4)
C3 C13 C4 C5 178.6(2)
C8 C16 C9 C10 177.5(2)
C2 C1 C17 N1 -134.7(2)
C2 C1 C17 C18 41.9(3)
C21 N1 C17 C18 0.7(4)
C21 N1 C17 C1 177.1(2)
C6 C14 C5 C4 -178.3(2)
C5 C14 C6 C7 -179.8(2)
C4 C13 C3 C2 -177.1(2)
C19 C18 C17 N1 -0.7(4)
C19 C18 C17 C1 -177.2(2)
